data_4103065
loop_
_publ_author_name
'Shifa Zhu'
'Xue Xu'
'Jason A. Perman'
'X. Peter Zhang'

_publ_section_title
;
 A General and Efficient Cobalt(II)-Based Catalytic System for Highly
 Stereoselective Cyclopropanation of Alkenes with \a-Cyanodiazoacetates
;
_journal_name_full 'Journal of the American Chemical Society'
_journal_page_first 12796
_journal_page_last 12799
_journal_paper_doi 10.1021/ja1056246
_journal_volume 132
_journal_year 2010
_chemical_formula_sum 'C14 H19 N O2'
_chemical_formula_weight 233.30
_chemical_name_systematic
; 
 ? 
;
_space_group_IT_number 31
_symmetry_cell_setting orthorhombic
_symmetry_space_group_name_Hall 'P 2ac -2'
_symmetry_space_group_name_H-M 'P m n 21'
_atom_sites_solution_hydrogens geom
_atom_sites_solution_primary direct
_atom_sites_solution_secondary difmap
_audit_creation_method SHELXL-97
_cell_angle_alpha 90.00
_cell_angle_beta 90.00
_cell_angle_gamma 90.00
_cell_formula_units_Z 2
_cell_length_a 8.5842(2)
_cell_length_b 8.5197(2)
_cell_length_c 8.4723(2)
_cell_measurement_reflns_used 2326
_cell_measurement_temperature 100(2)
_cell_measurement_theta_max 67.01
_cell_measurement_theta_min 5.15
_cell_volume 619.62(3)
_computing_cell_refinement 'Bruker SMART'
_computing_data_collection 'Bruker SMART'
_computing_data_reduction 'Bruker SAINT'
_computing_molecular_graphics 'Bruker SHELXTL'
_computing_publication_material 'Bruker SHELXTL'
_computing_structure_refinement 'SHELXL-97 (Sheldrick, 1997)'
_computing_structure_solution 'SHELXS-97 (Sheldrick, 1990)'
_diffrn_ambient_temperature 100(2)
_diffrn_measured_fraction_theta_full 0.907
_diffrn_measured_fraction_theta_max 0.907
_diffrn_measurement_device_type 'CCD area detector'
_diffrn_measurement_method 'phi and omega scans'
_diffrn_radiation_monochromator graphite
_diffrn_radiation_source 'fine-focus sealed tube'
_diffrn_radiation_type CuK\a
_diffrn_radiation_wavelength 1.54178
_diffrn_reflns_av_R_equivalents 0.0215
_diffrn_reflns_av_sigmaI/netI 0.0244
_diffrn_reflns_limit_h_max 8
_diffrn_reflns_limit_h_min -9
_diffrn_reflns_limit_k_max 10
_diffrn_reflns_limit_k_min -9
_diffrn_reflns_limit_l_max 10
_diffrn_reflns_limit_l_min -9
_diffrn_reflns_number 2596
_diffrn_reflns_theta_full 68.08
_diffrn_reflns_theta_max 68.08
_diffrn_reflns_theta_min 5.19
_exptl_absorpt_coefficient_mu 0.662
_exptl_absorpt_correction_T_max 0.7530
_exptl_absorpt_correction_T_min 0.6346
_exptl_absorpt_correction_type Semi-empirical
_exptl_absorpt_process_details SADABS
_exptl_crystal_density_diffrn 1.250
_exptl_crystal_density_meas 0
_exptl_crystal_density_method 'not measured'
_exptl_crystal_F_000 252
_exptl_crystal_size_max 0.4
_exptl_crystal_size_mid 0.3
_exptl_crystal_size_min 0.2
_refine_diff_density_max 0.202
_refine_diff_density_min -0.310
_refine_diff_density_rms 0.128
_refine_ls_abs_structure_details 'Flack H D (1983), Acta Cryst. A39, 876-881'
_refine_ls_abs_structure_Flack 0.1(3)
_refine_ls_extinction_method none
_refine_ls_goodness_of_fit_ref 1.145
_refine_ls_hydrogen_treatment constr
_refine_ls_matrix_type full
_refine_ls_number_parameters 95
_refine_ls_number_reflns 1013
_refine_ls_number_restraints 1
_refine_ls_restrained_S_all 1.144
_refine_ls_R_factor_all 0.0376
_refine_ls_R_factor_gt 0.0375
_refine_ls_shift/su_max 2.437
_refine_ls_shift/su_mean 0.307
_refine_ls_structure_factor_coef Fsqd
_refine_ls_weighting_details 'calc w=1/[\s^2^(Fo^2^)+(0.0665P)^2^+0.0154P] where P=(Fo^2^+2Fc^2^)/3'
_refine_ls_weighting_scheme calc
_refine_ls_wR_factor_gt 0.0911
_refine_ls_wR_factor_ref 0.0915
_reflns_number_gt 1008
_reflns_number_total 1013
_reflns_threshold_expression >2sigma(I)
_cod_data_source_file ja1056246_si_004.cif
_cod_data_source_block pnm2(1)
_cod_database_code 4103065

loop_
_symmetry_equiv_pos_as_xyz
'x, y, z'
'-x+1/2, -y, z+1/2'
'x+1/2, -y, z+1/2'
'-x, y, z'

loop_
_atom_site_label
_atom_site_type_symbol
_atom_site_fract_x
_atom_site_fract_y
_atom_site_fract_z
_atom_site_U_iso_or_equiv
_atom_site_adp_type
_atom_site_occupancy
_atom_site_symmetry_multiplicity
_atom_site_calc_flag
_atom_site_refinement_flags
C2 C 0.8680(2) 0.60553(16) 0.06370(18) 0.0199(17) Uani 1 1 d .
H2 H 0.7598 0.6398 0.0909 0.024 Uiso 1 1 calc R
C1 C 0.9094(2) 0.60510(19) -0.11514(18) 0.0238(17) Uani 1 1 d .
H1A H 0.8678 0.5103 -0.1680 0.029 Uiso 1 1 calc R
H1B H 0.8678 0.6996 -0.1685 0.029 Uiso 1 1 calc R
C9 C 1.0000 0.1077(3) 0.7250(3) 0.0295(18) Uani 1 2 d S
H9A H 1.0929 0.1699 0.7493 0.044 Uiso 0.50 1 calc PR
H9B H 1.0006 0.0115 0.7884 0.044 Uiso 1 2 calc SR
H9C H 0.9065 0.1690 0.7495 0.044 Uiso 0.50 1 calc PR
C7 C 1.0000 0.2376(2) 0.3173(3) 0.0194(18) Uani 1 2 d S
C8 C 1.0000 0.0650(2) 0.5501(3) 0.0218(18) Uani 1 2 d S
C6 C 1.0000 0.5147(2) 0.4046(3) 0.0190(17) Uani 1 2 d S
C10 C 0.8519(2) -0.02259(17) 0.5059(2) 0.0292(17) Uani 1 1 d .
H10A H 0.8527 -0.0457 0.3926 0.044 Uiso 1 1 calc R
H10B H 0.7611 0.0425 0.5312 0.044 Uiso 1 1 calc R
H10C H 0.8464 -0.1210 0.5655 0.044 Uiso 1 1 calc R
C4 C 0.9127(2) 0.44003(16) 0.11551(17) 0.0184(18) Uani 1 1 d .
H4 H 0.8581 0.3497 0.0644 0.022 Uiso 1 1 calc R
C5 C 1.0000 0.4094(2) 0.2721(2) 0.0171(18) Uani 1 2 d S
C3 C 1.0000 0.7101(2) 0.1260(3) 0.0204(18) Uani 1 2 d S
H3A H 1.0000 0.7187 0.2426 0.025 Uiso 1 2 calc SR
H3B H 1.0000 0.8159 0.0777 0.025 Uiso 1 2 calc SR
N1 N 1.0000 0.5954(2) 0.5140(2) 0.0248(18) Uani 1 2 d S
O1 O 1.0000 0.22244(16) 0.47340(19) 0.0204(17) Uani 1 2 d S
O2 O 1.0000 0.13321(18) 0.22150(19) 0.0274(17) Uani 1 2 d S

loop_
_atom_site_aniso_label
_atom_site_aniso_U_11
_atom_site_aniso_U_22
_atom_site_aniso_U_33
_atom_site_aniso_U_23
_atom_site_aniso_U_13
_atom_site_aniso_U_12
C2 0.0162(19) 0.0241(19) 0.0194(19) 0.0020(5) 0.0011(6) 0.0028(6)
C1 0.024(2) 0.0286(18) 0.0192(19) 0.0040(6) -0.0026(7) 0.0002(6)
C9 0.034(3) 0.026(2) 0.028(2) 0.0091(10) 0.000 0.000
C7 0.014(2) 0.020(2) 0.024(2) -0.0005(8) 0.000 0.000
C8 0.021(2) 0.015(2) 0.029(2) 0.0060(8) 0.000 0.000
C6 0.018(2) 0.0181(19) 0.021(2) 0.0050(8) 0.000 0.000
C10 0.0226(19) 0.0209(18) 0.044(2) 0.0062(7) 0.0016(8) -0.0017(6)
C4 0.019(2) 0.0206(18) 0.0161(18) -0.0022(5) -0.0012(7) 0.0003(6)
C5 0.016(2) 0.018(2) 0.017(2) 0.0002(7) 0.000 0.000
C3 0.022(2) 0.020(2) 0.020(2) 0.0033(8) 0.000 0.000
N1 0.037(2) 0.0197(19) 0.017(2) 0.0003(7) 0.000 0.000
O1 0.024(2) 0.0143(18) 0.0232(19) 0.0030(6) 0.000 0.000
O2 0.036(2) 0.0192(19) 0.0274(19) -0.0045(6) 0.000 0.000

loop_
_atom_type_symbol
_atom_type_description
_atom_type_scat_dispersion_real
_atom_type_scat_dispersion_imag
_atom_type_scat_source
C C 0.0181 0.0091 'International Tables Vol C Tables 4.2.6.8 and 6.1.1.4'
H H 0.0000 0.0000 'International Tables Vol C Tables 4.2.6.8 and 6.1.1.4'
N N 0.0311 0.0180 'International Tables Vol C Tables 4.2.6.8 and 6.1.1.4'
O O 0.0492 0.0322 'International Tables Vol C Tables 4.2.6.8 and 6.1.1.4'

loop_
_geom_angle_atom_site_label_1
_geom_angle_atom_site_label_2
_geom_angle_atom_site_label_3
_geom_angle
_geom_angle_site_symmetry_1
_geom_angle_site_symmetry_3
C4 C2 C3 104.54(14) . .
C4 C2 C1 102.73(12) . .
C3 C2 C1 99.65(14) . .
C1 C1 C2 103.20(9) 4_755 .
O2 C7 O1 126.8(2) . .
O2 C7 C5 123.0(2) . .
O1 C7 C5 110.20(17) . .
O1 C8 C10 109.53(11) . .
O1 C8 C10 109.53(11) . 4_755
C10 C8 C10 113.43(18) . 4_755
O1 C8 C9 102.06(17) . .
C10 C8 C9 110.84(12) . .
C10 C8 C9 110.84(12) 4_755 .
N1 C6 C5 178.0(2) . .
C4 C4 C2 104.59(10) 4_755 .
C4 C4 C5 61.02(8) 4_755 .
C2 C4 C5 121.67(14) . .
C6 C5 C7 114.00(18) . .
C6 C5 C4 124.40(15) . .
C7 C5 C4 112.36(15) . .
C6 C5 C4 124.40(15) . 4_755
C7 C5 C4 112.36(15) . 4_755
C4 C5 C4 57.96(15) . 4_755
C2 C3 C2 95.18(17) . 4_755
C7 O1 C8 121.40(16) . .

loop_
_geom_bond_atom_site_label_1
_geom_bond_atom_site_label_2
_geom_bond_distance
_geom_bond_site_symmetry_2
C2 C4 1.5260(19) .
C2 C3 1.535(2) .
C2 C1 1.556(2) .
C1 C1 1.556(4) 4_755
C9 C8 1.526(3) .
C7 O2 1.204(3) .
C7 O1 1.329(3) .
C7 C5 1.513(3) .
C8 O1 1.490(2) .
C8 C10 1.521(2) .
C8 C10 1.521(2) 4_755
C6 N1 1.154(3) .
C6 C5 1.437(3) .
C4 C4 1.498(4) 4_755
C4 C5 1.546(2) .
C5 C4 1.546(2) 4_755
C3 C2 1.535(2) 4_755
